data_1565682
loop_
_publ_author_name
'Albobaledi, Zeinab'
'Hasanzadeh Esfahani, Maryam'
'Behzad, Mahdi'
'Abbasi, Alireza'

_publ_section_title
;
 Mixed ligand Cu(II) complexes of an unsymmetrical Schiff base ligand and
 N-donor heterocyclic co-ligands: Investigation of the effect of co-ligand
 on the antibacterial properties
;
_journal_name_full 'Inorganica Chimica Acta'
_journal_page_first 119185
_journal_paper_doi 10.1016/j.ica.2019.119185
_journal_volume 499
_journal_year 2020
_chemical_formula_moiety 'C27 H35 Cu N4 O, Cl O4'
_chemical_formula_sum 'C27 H35 Cl Cu N4 O5'
_chemical_formula_weight 594.58
_space_group_crystal_system orthorhombic
_space_group_IT_number 33
_space_group_name_Hall 'P 2c -2n'
_space_group_name_H-M_alt 'P n a 21'
_atom_sites_solution_hydrogens geom
_cell_angle_alpha 90
_cell_angle_beta 90
_cell_angle_gamma 90
_cell_formula_units_Z 4
_cell_length_a 10.536(2)
_cell_length_b 19.632(4)
_cell_length_c 13.927(3)
_cell_measurement_reflns_used 16488
_cell_measurement_temperature 293(2)
_cell_measurement_theta_max 25.0
_cell_measurement_theta_min 2.2
_cell_volume 2880.7(10)
_computing_cell_refinement 'Automar software package (3.3a, 2015)'
_computing_data_collection 'MAR345 dtb Program (1.24-4, 2013)'
_computing_data_reduction 'XDS Program Package      (20190315, 2019)'
_computing_molecular_graphics 'DIAMOND (Brandenburg, 1999)'
_computing_publication_material 'PLATON (2018)'
_computing_structure_refinement 'SHELXL-2016/6 (Sheldrick, 2016)'
_computing_structure_solution 'SHELXT 2018/2 (Sheldrick, 2018)'
_diffrn_ambient_temperature 293.15
_diffrn_detector 'image-plate detector'
_diffrn_detector_area_resol_mean 0.81
_diffrn_detector_type MAR345-dtb
_diffrn_measured_fraction_theta_full 0.988
_diffrn_measured_fraction_theta_max 0.988
_diffrn_measurement_device 'one-circle diffractometer'
_diffrn_measurement_device_type mar345
_diffrn_measurement_method 'image-plate detector - phi oscillation'
_diffrn_radiation_monochromator mirrors
_diffrn_radiation_probe x-ray
_diffrn_radiation_type MoK\a
_diffrn_radiation_wavelength 0.71073
_diffrn_reflns_av_R_equivalents 0.0722
_diffrn_reflns_av_unetI/netI 0.0458
_diffrn_reflns_Laue_measured_fraction_full 0.988
_diffrn_reflns_Laue_measured_fraction_max 0.988
_diffrn_reflns_limit_h_max 12
_diffrn_reflns_limit_h_min -12
_diffrn_reflns_limit_k_max 23
_diffrn_reflns_limit_k_min -22
_diffrn_reflns_limit_l_max 16
_diffrn_reflns_limit_l_min -16
_diffrn_reflns_number 16544
_diffrn_reflns_point_group_measured_fraction_full 0.983
_diffrn_reflns_point_group_measured_fraction_max 0.983
_diffrn_reflns_theta_full 24.998
_diffrn_reflns_theta_max 24.998
_diffrn_reflns_theta_min 2.637
_diffrn_source 'fine-focus sealed tube'
_diffrn_source_target Mo
_exptl_absorpt_coefficient_mu 0.893
_exptl_absorpt_correction_T_max 1.16413
_exptl_absorpt_correction_T_min 0.92138
_exptl_absorpt_correction_type multi-scan
_exptl_crystal_colour 'dark green'
_exptl_crystal_colour_modifier dark
_exptl_crystal_colour_primary green
_exptl_crystal_density_diffrn 1.371
_exptl_crystal_density_method 'not measured'
_exptl_crystal_description needle
_exptl_crystal_F_000 1244
_exptl_crystal_size_max 0.5
_exptl_crystal_size_mid 0.4
_exptl_crystal_size_min 0.3
_refine_diff_density_max 0.411
_refine_diff_density_min -0.373
_refine_diff_density_rms 0.056
_refine_ls_abs_structure_details
;
 Refined as an inversion twin.
;
_refine_ls_abs_structure_Flack 0.02(3)
_refine_ls_extinction_coef .
_refine_ls_extinction_method none
_refine_ls_goodness_of_fit_ref 1.089
_refine_ls_hydrogen_treatment constr
_refine_ls_matrix_type full
_refine_ls_number_parameters 350
_refine_ls_number_reflns 5005
_refine_ls_number_restraints 1
_refine_ls_restrained_S_all 1.089
_refine_ls_R_factor_all 0.0533
_refine_ls_R_factor_gt 0.0498
_refine_ls_shift/su_max 0.000
_refine_ls_shift/su_mean 0.000
_refine_ls_structure_factor_coef Fsqd
_refine_ls_weighting_details 'w=1/[\s^2^(Fo^2^)+(0.0718P)^2^+1.2852P] where P=(Fo^2^+2Fc^2^)/3'
_refine_ls_weighting_scheme calc
_refine_ls_wR_factor_gt 0.1302
_refine_ls_wR_factor_ref 0.1336
_reflns_Friedel_coverage 0.903
_reflns_Friedel_fraction_full 0.977
_reflns_Friedel_fraction_max 0.977
_reflns_number_gt 4724
_reflns_number_total 5005
_reflns_threshold_expression 'I > 2\s(I)'
_cod_data_source_file ICA-2020-499-119185.cif
_cod_data_source_block 1
_cod_database_code 1565682
_shelx_space_group_comment
;
The symmetry employed for this shelxl refinement is uniquely defined
by the following loop, which should always be used as a source of
symmetry information in preference to the above space-group names.
They are only intended as comments.
;
_shelx_estimated_absorpt_t_max 0.775
_shelx_estimated_absorpt_t_min 0.664
_refinement_description
;
1. Twinned data refinement
 Scales: 0.98(3)
 0.02(3)
2. Fixed Uiso
 At 1.2 times of:
  All C(H) groups, All C(H,H) groups, All N(H,H) groups
 At 1.5 times of:
  All C(H,H,H) groups
3.a Secondary CH2 refined with riding coordinates:
 N4(H4A,H4B), C22(H22A,H22B), C23(H23A,H23B)
3.b Aromatic/amide H refined with riding coordinates:
 C1(H1), C2(H2), C3(H3), C4(H4), C5(H5), C6(H6), C7(H7), C9(H9), C10(H10),
 C17(H17), C19(H19)
3.c Idealised Me refined as rotating group:
 C24(H24A,H24B,H24C), C25(H25A,H25B,H25C), C26(H26A,H26B,H26C), C27(H27A,H27B,
 H27C), C28(H28A,H28B,H28C), C29(H29A,H29B,H29C)
;

loop_
_space_group_symop_operation_xyz
'x, y, z'
'-x, -y, z+1/2'
'-x+1/2, y+1/2, z+1/2'
'x+1/2, -y+1/2, z'

loop_
_atom_site_label
_atom_site_type_symbol
_atom_site_fract_x
_atom_site_fract_y
_atom_site_fract_z
_atom_site_U_iso_or_equiv
_atom_site_adp_type
_atom_site_occupancy
_atom_site_site_symmetry_order
_atom_site_calc_flag
_atom_site_refinement_flags_posn
_atom_site_refinement_flags_adp
_atom_site_refinement_flags_occupancy
_atom_site_disorder_assembly
_atom_site_disorder_group
Cu1 Cu 0.09196(6) -0.21621(3) -0.31000(6) 0.0551(2) Uani 1 1 d . . . . .
C1 C -0.1745(9) -0.1209(5) -0.0748(5) 0.086(2) Uani 1 1 d . . . . .
H1 H -0.163341 -0.075119 -0.059790 0.103 Uiso 1 1 calc R . . . .
N3 N 0.0738(5) -0.1253(3) -0.2580(4) 0.0636(13) Uani 1 1 d . . . . .
C2 C 0.1598(6) -0.3616(3) -0.3124(5) 0.0611(12) Uani 1 1 d . . . . .
H2 H 0.182800 -0.352540 -0.249260 0.073 Uiso 1 1 calc R . . . .
C3 C 0.0883(6) -0.3888(3) -0.4935(4) 0.0556(14) Uani 1 1 d . . . . .
H3 H 0.060751 -0.396934 -0.555944 0.067 Uiso 1 1 calc R . . . .
C4 C -0.0587(8) -0.1563(4) -0.4914(5) 0.0691(18) Uani 1 1 d . . . . .
H4 H -0.074830 -0.118585 -0.452876 0.083 Uiso 1 1 calc R . . . .
O1 O -0.0394(5) -0.2534(2) -0.2295(3) 0.0666(11) Uani 1 1 d . . . . .
C5 C -0.2820(9) -0.2268(5) -0.0500(6) 0.090(3) Uani 1 1 d . . . . .
H5 H -0.344492 -0.252000 -0.018995 0.109 Uiso 1 1 calc R . . . .
C6 C -0.2674(9) -0.1554(6) -0.0314(6) 0.095(3) Uani 1 1 d . . . . .
H6 H -0.322291 -0.133275 0.010534 0.114 Uiso 1 1 calc R . . . .
C7 C -0.0021(7) -0.1069(3) -0.1903(5) 0.0682(17) Uani 1 1 d . . . . .
H7 H 0.001429 -0.061666 -0.170503 0.082 Uiso 1 1 calc R . . . .
C8 C -0.0929(7) -0.1510(4) -0.1423(5) 0.0668(19) Uani 1 1 d . . . . .
C9 C -0.0923(7) -0.1536(4) -0.5874(5) 0.0702(17) Uani 1 1 d . . . . .
H9 H -0.130135 -0.114608 -0.612145 0.084 Uiso 1 1 calc R . . . .
C10 C -0.0139(6) -0.2655(3) -0.6043(4) 0.0571(13) Uani 1 1 d . . . . .
H10 H 0.002031 -0.304227 -0.640831 0.069 Uiso 1 1 calc R . . . .
C11 C -0.0696(7) -0.2090(3) -0.6468(5) 0.0621(15) Uani 1 1 d . . . . .
C12 C 0.0776(5) -0.3238(3) -0.4557(4) 0.0504(12) Uani 1 1 d . . . . .
C13 C 0.1531(8) -0.5139(3) -0.4783(5) 0.0726(18) Uani 1 1 d . . . . .
C14 C 0.0182(5) -0.2648(3) -0.5076(4) 0.0510(12) Uani 1 1 d . . . . .
N2 N 0.1162(5) -0.3104(3) -0.3653(3) 0.0531(11) Uani 1 1 d . . . . .
C16 C 0.1391(6) -0.4420(3) -0.4404(4) 0.0577(13) Uani 1 1 d . . . . .
C17 C -0.2008(8) -0.2571(5) -0.1150(5) 0.0779(18) Uani 1 1 d . . . . .
H17 H -0.209094 -0.303573 -0.126446 0.093 Uiso 1 1 calc R . . . .
C18 C -0.1062(7) -0.2064(4) -0.7530(5) 0.0707(18) Uani 1 1 d . . . . .
C19 C 0.1730(7) -0.4267(3) -0.3451(4) 0.0637(15) Uani 1 1 d . . . . .
H19 H 0.204120 -0.460579 -0.304774 0.076 Uiso 1 1 calc R . . . .
N1 N -0.0045(5) -0.2104(2) -0.4521(4) 0.0583(12) Uani 1 1 d . . . . .
C21 C -0.1062(6) -0.2210(3) -0.1645(4) 0.0612(16) Uani 1 1 d . . . . .
Cl1 Cl -0.2458(2) 0.07567(10) -1.10745(17) 0.0866(6) Uani 1 1 d . . . . .
O2 O -0.2305(6) 0.1449(3) -1.0826(6) 0.110(2) Uani 1 1 d . . . . .
O3 O -0.1455(10) 0.0489(4) -1.1575(9) 0.163(4) Uani 1 1 d . . . . .
O4 O -0.3558(11) 0.0710(5) -1.1715(6) 0.137(3) Uani 1 1 d . . . . .
O5 O -0.2793(10) 0.0388(4) -1.0248(5) 0.128(3) Uani 1 1 d . . . . .
N4 N 0.2629(5) -0.1791(3) -0.3594(4) 0.0650(13) Uani 1 1 d . . . . .
H4A H 0.325130 -0.207597 -0.343231 0.078 Uiso 1 1 calc R . . . .
H4B H 0.261023 -0.175970 -0.423098 0.078 Uiso 1 1 calc R . . . .
C22 C 0.2872(7) -0.1117(3) -0.3175(6) 0.0730(16) Uani 1 1 d . . . . .
H22A H 0.340891 -0.085214 -0.359947 0.088 Uiso 1 1 calc R . . . .
H22B H 0.330154 -0.116530 -0.256255 0.088 Uiso 1 1 calc R . . . .
C23 C 0.1611(8) -0.0764(3) -0.3038(6) 0.0772(17) Uani 1 1 d . . . . .
H23A H 0.171513 -0.036551 -0.263354 0.093 Uiso 1 1 calc R . . . .
H23B H 0.127448 -0.061897 -0.365268 0.093 Uiso 1 1 calc R . . . .
C24 C -0.1001(13) -0.2752(5) -0.8015(10) 0.121(4) Uani 1 1 d . . . . .
H24A H -0.014461 -0.291878 -0.799923 0.181 Uiso 1 1 calc GR . . . .
H24B H -0.127354 -0.270925 -0.867036 0.181 Uiso 1 1 calc GR . . . .
H24C H -0.154671 -0.306582 -0.768461 0.181 Uiso 1 1 calc GR . . . .
C25 C -0.0188(11) -0.1573(6) -0.8055(8) 0.114(3) Uani 1 1 d . . . . .
H25A H -0.012717 -0.115520 -0.769935 0.171 Uiso 1 1 calc GR . . . .
H25B H -0.052491 -0.148058 -0.868228 0.171 Uiso 1 1 calc GR . . . .
H25C H 0.063992 -0.177246 -0.811551 0.171 Uiso 1 1 calc GR . . . .
C26 C 0.0559(13) -0.5588(5) -0.4238(9) 0.114(3) Uani 1 1 d . . . . .
H26A H 0.073547 -0.557158 -0.356200 0.171 Uiso 1 1 calc GR . . . .
H26B H 0.062149 -0.604962 -0.445951 0.171 Uiso 1 1 calc GR . . . .
H26C H -0.028315 -0.542005 -0.435421 0.171 Uiso 1 1 calc GR . . . .
C27 C 0.1255(17) -0.5183(5) -0.5861(7) 0.136(5) Uani 1 1 d . . . . .
H27A H 0.038792 -0.505851 -0.597862 0.204 Uiso 1 1 calc GR . . . .
H27B H 0.139796 -0.564046 -0.607983 0.204 Uiso 1 1 calc GR . . . .
H27C H 0.180694 -0.487753 -0.620121 0.204 Uiso 1 1 calc GR . . . .
C28 C -0.2409(12) -0.1803(11) -0.7612(8) 0.161(7) Uani 1 1 d . . . . .
H28A H -0.297334 -0.210816 -0.728383 0.242 Uiso 1 1 calc GR . . . .
H28B H -0.264467 -0.177693 -0.827742 0.242 Uiso 1 1 calc GR . . . .
H28C H -0.246505 -0.135834 -0.732852 0.242 Uiso 1 1 calc GR . . . .
C29 C 0.2868(12) -0.5398(6) -0.4612(12) 0.132(4) Uani 1 1 d . . . . .
H29A H 0.346179 -0.511060 -0.494238 0.198 Uiso 1 1 calc GR . . . .
H29B H 0.294039 -0.585553 -0.484851 0.198 Uiso 1 1 calc GR . . . .
H29C H 0.304785 -0.539134 -0.393621 0.198 Uiso 1 1 calc GR . . . .

loop_
_atom_site_aniso_label
_atom_site_aniso_U_11
_atom_site_aniso_U_22
_atom_site_aniso_U_33
_atom_site_aniso_U_23
_atom_site_aniso_U_13
_atom_site_aniso_U_12
Cu1 0.0629(4) 0.0492(4) 0.0532(4) -0.0114(3) -0.0023(4) 0.0029(3)
C1 0.101(6) 0.094(5) 0.064(4) -0.013(4) -0.003(4) 0.033(5)
N3 0.069(3) 0.059(3) 0.063(3) -0.016(2) -0.006(2) 0.002(3)
C2 0.071(3) 0.064(3) 0.048(2) -0.002(3) -0.009(3) -0.004(3)
C3 0.068(4) 0.052(3) 0.047(3) -0.007(2) -0.004(2) 0.004(3)
C4 0.082(4) 0.058(4) 0.067(4) -0.012(3) -0.016(3) 0.018(3)
O1 0.072(3) 0.063(3) 0.065(2) -0.016(2) 0.004(2) 0.000(2)
C5 0.082(5) 0.128(8) 0.061(4) -0.001(4) 0.013(4) 0.013(5)
C6 0.093(6) 0.127(8) 0.065(4) -0.007(5) 0.012(4) 0.047(6)
C7 0.084(5) 0.054(3) 0.067(3) -0.014(3) -0.015(3) 0.015(3)
C8 0.073(4) 0.076(5) 0.052(3) -0.016(3) -0.012(3) 0.017(3)
C9 0.077(4) 0.064(4) 0.070(4) 0.003(3) -0.013(3) 0.015(3)
C10 0.066(3) 0.055(3) 0.050(3) -0.004(2) 0.001(3) -0.002(3)
C11 0.064(4) 0.066(4) 0.057(3) 0.003(3) -0.007(3) -0.004(3)
C12 0.052(3) 0.050(3) 0.050(3) -0.003(2) 0.001(2) 0.001(2)
C13 0.094(5) 0.046(3) 0.078(4) -0.006(3) -0.007(4) 0.009(3)
C14 0.057(3) 0.050(3) 0.047(3) -0.006(2) -0.001(2) 0.002(2)
N2 0.054(3) 0.056(3) 0.049(2) -0.003(2) -0.0036(19) 0.002(2)
C16 0.063(3) 0.051(3) 0.059(3) -0.004(2) 0.002(3) 0.004(3)
C17 0.078(4) 0.092(5) 0.063(4) -0.002(4) 0.002(4) 0.010(4)
C18 0.075(4) 0.080(5) 0.057(4) 0.004(3) -0.011(3) 0.001(3)
C19 0.078(4) 0.050(3) 0.063(3) -0.001(2) -0.010(3) 0.008(3)
N1 0.066(3) 0.051(3) 0.058(3) -0.007(2) -0.009(2) 0.008(2)
C21 0.067(4) 0.072(4) 0.044(3) -0.007(3) -0.003(3) 0.014(3)
Cl1 0.1039(14) 0.0686(10) 0.0873(11) -0.0155(9) 0.0128(10) -0.0033(10)
O2 0.106(5) 0.068(3) 0.156(7) -0.026(4) -0.016(4) 0.006(3)
O3 0.152(8) 0.101(6) 0.237(11) -0.027(6) 0.096(8) 0.010(6)
O4 0.171(8) 0.132(6) 0.109(5) -0.023(4) -0.022(6) -0.024(6)
O5 0.183(8) 0.113(5) 0.087(4) 0.000(4) 0.020(5) 0.011(5)
N4 0.072(3) 0.062(3) 0.061(3) -0.001(2) 0.000(2) 0.002(3)
C22 0.086(4) 0.067(3) 0.067(3) 0.002(4) -0.009(4) -0.012(3)
C23 0.104(5) 0.052(3) 0.076(4) -0.006(4) -0.003(5) -0.005(3)
C24 0.190(12) 0.101(6) 0.072(6) 0.003(5) -0.047(7) -0.020(6)
C25 0.134(8) 0.129(7) 0.078(5) 0.030(6) 0.001(6) -0.027(6)
C26 0.155(9) 0.066(5) 0.121(8) -0.011(5) -0.014(7) -0.023(6)
C27 0.265(17) 0.063(5) 0.081(6) -0.025(4) -0.017(7) 0.041(7)
C28 0.112(8) 0.29(2) 0.078(6) -0.002(9) -0.025(5) 0.055(11)
C29 0.119(8) 0.088(7) 0.189(12) -0.046(7) -0.027(8) 0.040(6)

loop_
_atom_type_symbol
_atom_type_description
_atom_type_scat_dispersion_real
_atom_type_scat_dispersion_imag
_atom_type_scat_source
C C 0.0033 0.0016 'International Tables Vol C Tables 4.2.6.8 and 6.1.1.4'
H H 0.0000 0.0000 'International Tables Vol C Tables 4.2.6.8 and 6.1.1.4'
Cl Cl 0.1484 0.1585 'International Tables Vol C Tables 4.2.6.8 and 6.1.1.4'
Cu Cu 0.3201 1.2651 'International Tables Vol C Tables 4.2.6.8 and 6.1.1.4'
N N 0.0061 0.0033 'International Tables Vol C Tables 4.2.6.8 and 6.1.1.4'
O O 0.0106 0.0060 'International Tables Vol C Tables 4.2.6.8 and 6.1.1.4'

loop_
_geom_angle_atom_site_label_1
_geom_angle_atom_site_label_2
_geom_angle_atom_site_label_3
_geom_angle
_geom_angle_site_symmetry_1
_geom_angle_site_symmetry_3
N3 Cu1 N2 178.3(2) . .
N3 Cu1 N1 103.9(2) . .
N3 Cu1 N4 83.4(2) . .
O1 Cu1 N3 93.5(2) . .
O1 Cu1 N2 88.05(19) . .
O1 Cu1 N1 102.1(2) . .
O1 Cu1 N4 163.1(2) . .
N2 Cu1 N1 76.47(18) . .
N2 Cu1 N4 94.9(2) . .
N4 Cu1 N1 94.8(2) . .
C6 C1 C8 122.5(9) . .
C7 N3 Cu1 126.4(5) . .
C7 N3 C23 121.4(6) . .
C23 N3 Cu1 112.1(4) . .
N2 C2 C19 124.1(6) . .
C12 C3 C16 121.5(5) . .
N1 C4 C9 122.7(6) . .
C21 O1 Cu1 127.1(5) . .
C17 C5 C6 118.3(9) . .
C1 C6 C5 119.6(7) . .
N3 C7 C8 125.3(6) . .
C1 C8 C7 117.3(8) . .
C1 C8 C21 119.6(8) . .
C21 C8 C7 123.0(6) . .
C4 C9 C11 120.2(6) . .
C14 C10 C11 120.6(6) . .
C9 C11 C10 116.4(6) . .
C9 C11 C18 120.5(6) . .
C10 C11 C18 123.1(6) . .
C3 C12 C14 124.2(5) . .
N2 C12 C3 120.7(5) . .
N2 C12 C14 115.1(5) . .
C16 C13 C26 107.1(7) . .
C16 C13 C27 112.0(6) . .
C16 C13 C29 110.4(7) . .
C27 C13 C26 108.8(9) . .
C29 C13 C26 110.3(9) . .
C29 C13 C27 108.2(10) . .
C10 C14 C12 124.0(5) . .
N1 C14 C10 121.6(5) . .
N1 C14 C12 114.3(5) . .
C2 N2 Cu1 121.7(4) . .
C2 N2 C12 118.3(5) . .
C12 N2 Cu1 119.7(4) . .
C3 C16 C13 123.6(6) . .
C3 C16 C19 116.1(5) . .
C19 C16 C13 120.2(6) . .
C5 C17 C21 122.9(9) . .
C24 C18 C11 113.0(7) . .
C24 C18 C25 109.0(9) . .
C24 C18 C28 107.9(10) . .
C25 C18 C11 109.5(7) . .
C28 C18 C11 108.7(7) . .
C28 C18 C25 108.5(10) . .
C2 C19 C16 119.3(6) . .
C4 N1 Cu1 127.2(4) . .
C4 N1 C14 118.6(5) . .
C14 N1 Cu1 113.0(4) . .
O1 C21 C8 124.7(7) . .
O1 C21 C17 118.3(7) . .
C17 C21 C8 117.0(6) . .
O2 Cl1 O4 107.4(5) . .
O3 Cl1 O2 113.9(5) . .
O3 Cl1 O4 106.0(7) . .
O3 Cl1 O5 114.4(6) . .
O5 Cl1 O2 108.9(5) . .
O5 Cl1 O4 105.5(6) . .
C22 N4 Cu1 109.8(4) . .
N4 C22 C23 108.1(5) . .
N3 C23 C22 107.8(5) . .

loop_
_geom_bond_atom_site_label_1
_geom_bond_atom_site_label_2
_geom_bond_distance
_geom_bond_site_symmetry_2
Cu1 N3 1.936(5) .
Cu1 O1 1.925(5) .
Cu1 N2 2.020(5) .
Cu1 N1 2.228(5) .
Cu1 N4 2.061(6) .
C1 C6 1.335(14) .
C1 C8 1.404(10) .
N3 C7 1.288(9) .
N3 C23 1.474(9) .
C2 N2 1.328(8) .
C2 C19 1.362(8) .
C3 C12 1.384(8) .
C3 C16 1.388(9) .
C4 C9 1.385(10) .
C4 N1 1.323(9) .
O1 C21 1.311(8) .
C5 C6 1.433(14) .
C5 C17 1.381(11) .
C7 C8 1.453(12) .
C8 C21 1.414(11) .
C9 C11 1.387(10) .
C10 C11 1.388(9) .
C10 C14 1.388(8) .
C11 C18 1.529(9) .
C12 C14 1.502(8) .
C12 N2 1.350(7) .
C13 C16 1.515(8) .
C13 C26 1.550(14) .
C13 C27 1.532(12) .
C13 C29 1.516(13) .
C14 N1 1.340(7) .
C16 C19 1.408(9) .
C17 C21 1.405(11) .
C18 C24 1.513(13) .
C18 C25 1.520(12) .
C18 C28 1.514(14) .
Cl1 O2 1.412(6) .
Cl1 O3 1.371(8) .
Cl1 O4 1.465(10) .
Cl1 O5 1.404(8) .
N4 C22 1.468(9) .
C22 C23 1.511(11) .

loop_
_geom_torsion_atom_site_label_1
_geom_torsion_atom_site_label_2
_geom_torsion_atom_site_label_3
_geom_torsion_atom_site_label_4
_geom_torsion
_geom_torsion_site_symmetry_1
_geom_torsion_site_symmetry_2
_geom_torsion_site_symmetry_3
_geom_torsion_site_symmetry_4
Cu1 N3 C7 C8 -2.6(10) . . . .
Cu1 N3 C23 C22 -40.3(7) . . . .
Cu1 O1 C21 C8 0.2(9) . . . .
Cu1 O1 C21 C17 178.2(5) . . . .
Cu1 N4 C22 C23 -32.6(7) . . . .
C1 C8 C21 O1 176.6(6) . . . .
C1 C8 C21 C17 -1.4(9) . . . .
N3 C7 C8 C1 -175.4(6) . . . .
N3 C7 C8 C21 1.1(11) . . . .
C3 C12 C14 C10 -10.9(9) . . . .
C3 C12 C14 N1 167.8(6) . . . .
C3 C12 N2 Cu1 -177.2(4) . . . .
C3 C12 N2 C2 -2.6(9) . . . .
C3 C16 C19 C2 -2.8(10) . . . .
C4 C9 C11 C10 0.6(11) . . . .
C4 C9 C11 C18 -179.9(7) . . . .
C5 C17 C21 O1 -175.6(7) . . . .
C5 C17 C21 C8 2.6(11) . . . .
C6 C1 C8 C7 175.1(7) . . . .
C6 C1 C8 C21 -1.5(11) . . . .
C6 C5 C17 C21 -1.0(12) . . . .
C7 N3 C23 C22 138.5(7) . . . .
C7 C8 C21 O1 0.2(10) . . . .
C7 C8 C21 C17 -177.8(7) . . . .
C8 C1 C6 C5 3.2(13) . . . .
C9 C4 N1 Cu1 166.0(6) . . . .
C9 C4 N1 C14 -0.3(12) . . . .
C9 C11 C18 C24 -168.0(8) . . . .
C9 C11 C18 C25 70.2(10) . . . .
C9 C11 C18 C28 -48.2(12) . . . .
C10 C11 C18 C24 11.5(11) . . . .
C10 C11 C18 C25 -110.3(9) . . . .
C10 C11 C18 C28 131.3(11) . . . .
C10 C14 N1 Cu1 -168.3(5) . . . .
C10 C14 N1 C4 -0.2(10) . . . .
C11 C10 C14 C12 179.4(6) . . . .
C11 C10 C14 N1 0.8(9) . . . .
C12 C3 C16 C13 -179.9(6) . . . .
C12 C3 C16 C19 3.0(9) . . . .
C12 C14 N1 Cu1 13.0(6) . . . .
C12 C14 N1 C4 -178.9(6) . . . .
C13 C16 C19 C2 179.9(7) . . . .
C14 C10 C11 C9 -1.0(10) . . . .
C14 C10 C11 C18 179.5(6) . . . .
C14 C12 N2 Cu1 -0.1(7) . . . .
C14 C12 N2 C2 174.5(5) . . . .
N2 C2 C19 C16 0.0(11) . . . .
N2 C12 C14 C10 172.1(6) . . . .
N2 C12 C14 N1 -9.2(8) . . . .
C16 C3 C12 C14 -177.1(6) . . . .
C16 C3 C12 N2 -0.3(9) . . . .
C17 C5 C6 C1 -1.9(13) . . . .
C19 C2 N2 Cu1 177.2(5) . . . .
C19 C2 N2 C12 2.8(10) . . . .
N1 C4 C9 C11 0.0(13) . . . .
N4 C22 C23 N3 46.9(8) . . . .
C23 N3 C7 C8 178.8(7) . . . .
C26 C13 C16 C3 -109.9(8) . . . .
C26 C13 C16 C19 67.1(9) . . . .
C27 C13 C16 C3 9.4(12) . . . .
C27 C13 C16 C19 -173.6(9) . . . .
C29 C13 C16 C3 130.0(10) . . . .
C29 C13 C16 C19 -53.0(10) . . . .

loop_
_twin_individual_id
_twin_individual_mass_fraction_refined
1 0.98(3)
2 0.02(3)
